data_4300380
_journal_name_full 'Inorganic Chemistry'
_journal_year 2006
_chemical_formula_sum 'C56 H54 Cl2 Cu2 N8 P2 S2'
_chemical_formula_weight 1163.11
_space_group_IT_number 2
_symmetry_cell_setting triclinic
_symmetry_space_group_name_Hall '-P 1'
_symmetry_space_group_name_H-M 'P -1'
_cell_angle_alpha 74.159(2)
_cell_angle_beta 74.335(2)
_cell_angle_gamma 79.661(2)
_cell_formula_units_Z 1
_cell_length_a 9.3175(10)
_cell_length_b 11.0191(13)
_cell_length_c 14.2341(16)
_cell_measurement_temperature 102(2)
_cell_volume 1344.8(3)
_diffrn_ambient_temperature 102(2)
_exptl_crystal_density_diffrn 1.436
_cod_depositor_comments
;
The following automatic conversions were performed:
'_symmetry_cell_setting' value 'Triclinic' changed to 'triclinic'
according to '/home/saulius/struct/CIF-dictionaries/cif_core.dic'
dictionary named 'cif_core.dic' version 2.4.1 from 2010-06-29.

Automatic conversion script
Id: cif_fix_enum 1527 2010-12-29 10:47:43Z saulius 
;
_cod_database_code 4300380

loop_
_symmetry_equiv_pos_as_xyz
'x, y, z'
'-x, -y, -z'

loop_
_atom_site_label
_atom_site_type_symbol
_atom_site_fract_x
_atom_site_fract_y
_atom_site_fract_z
_atom_site_U_iso_or_equiv
_atom_site_adp_type
_atom_site_occupancy
_atom_site_symmetry_multiplicity
_atom_site_calc_flag
_atom_site_refinement_flags
_atom_site_disorder_assembly
_atom_site_disorder_group
Cu Cu 0.48529(3) 0.60416(2) 0.418741(18) 0.01701(7) Uani 1 1 d . . .
Cl Cl 0.35472(5) 0.79432(4) 0.45247(4) 0.02012(11) Uani 1 1 d . . .
S S 0.33291(5) 0.43610(5) 0.48072(4) 0.01731(11) Uani 1 1 d . . .
P P 0.56671(5) 0.62478(5) 0.25331(4) 0.01410(11) Uani 1 1 d . . .
N1 N 0.06328(18) 0.40158(17) 0.59949(14) 0.0249(4) Uani 1 1 d . . .
H1A H -0.0218 0.4256 0.6385 0.030 Uiso 1 1 calc R . .
H1B H 0.0791 0.3254 0.5877 0.030 Uiso 1 1 calc R . .
N2 N 0.14108(17) 0.59417(17) 0.57740(13) 0.0196(4) Uani 1 1 d . . .
H2B H 0.2073 0.6490 0.5492 0.024 Uiso 1 1 calc R . .
N3 N 0.00854(18) 0.62568(17) 0.64173(13) 0.0205(4) Uani 1 1 d . . .
N1A N 0.1368(3) 0.1228(2) 0.5723(2) 0.0472(6) Uani 1 1 d . . .
C1 C 0.1674(2) 0.48004(19) 0.55857(15) 0.0179(4) Uani 1 1 d . . .
C2 C -0.0130(2) 0.7399(2) 0.65084(16) 0.0205(4) Uani 1 1 d . . .
H2A H 0.0590 0.7967 0.6135 0.025 Uiso 1 1 calc R . .
C3 C -0.1483(2) 0.7832(2) 0.71857(15) 0.0191(4) Uani 1 1 d . . .
C4 C -0.1815(2) 0.9117(2) 0.71772(17) 0.0241(4) Uani 1 1 d . . .
H4A H -0.1139 0.9701 0.6755 0.029 Uiso 1 1 calc R . .
C5 C -0.3135(3) 0.9543(2) 0.77853(18) 0.0292(5) Uani 1 1 d . . .
H5A H -0.3363 1.0422 0.7775 0.035 Uiso 1 1 calc R . .
C6 C -0.4120(2) 0.8701(2) 0.84062(17) 0.0279(5) Uani 1 1 d . . .
H6A H -0.5028 0.8999 0.8816 0.033 Uiso 1 1 calc R . .
C7 C -0.3778(2) 0.7416(2) 0.84292(17) 0.0256(5) Uani 1 1 d . . .
H7A H -0.4446 0.6832 0.8865 0.031 Uiso 1 1 calc R . .
C8 C -0.2473(2) 0.6981(2) 0.78231(16) 0.0216(4) Uani 1 1 d . . .
H8A H -0.2248 0.6101 0.7839 0.026 Uiso 1 1 calc R . .
C1A C 0.2470(3) 0.1199(2) 0.5125(2) 0.0366(6) Uani 1 1 d . . .
C2A C 0.3862(3) 0.1195(2) 0.4369(2) 0.0349(6) Uani 1 1 d . . .
H2A1 H 0.3740 0.1839 0.3758 0.052 Uiso 1 1 calc R . .
H2A2 H 0.4134 0.0357 0.4217 0.052 Uiso 1 1 calc R . .
H2A3 H 0.4657 0.1388 0.4619 0.052 Uiso 1 1 calc R . .
C11 C 0.6885(2) 0.49178(19) 0.21073(15) 0.0164(4) Uani 1 1 d . . .
C12 C 0.6393(2) 0.3730(2) 0.24983(17) 0.0233(4) Uani 1 1 d . . .
H12A H 0.5438 0.3648 0.2950 0.028 Uiso 1 1 calc R . .
C13 C 0.7266(2) 0.2660(2) 0.22441(18) 0.0276(5) Uani 1 1 d . . .
H13A H 0.6907 0.1852 0.2514 0.033 Uiso 1 1 calc R . .
C14 C 0.8668(2) 0.2773(2) 0.15933(17) 0.0243(5) Uani 1 1 d . . .
H14A H 0.9270 0.2043 0.1411 0.029 Uiso 1 1 calc R . .
C15 C 0.9185(2) 0.3946(2) 0.12112(16) 0.0238(4) Uani 1 1 d . . .
H15A H 1.0154 0.4019 0.0775 0.029 Uiso 1 1 calc R . .
C16 C 0.8303(2) 0.5022(2) 0.14582(16) 0.0205(4) Uani 1 1 d . . .
H16A H 0.8664 0.5829 0.1186 0.025 Uiso 1 1 calc R . .
C21 C 0.6647(2) 0.76396(18) 0.18495(15) 0.0164(4) Uani 1 1 d . . .
C22 C 0.6874(2) 0.8101(2) 0.08106(16) 0.0215(4) Uani 1 1 d . . .
H22A H 0.6506 0.7692 0.0430 0.026 Uiso 1 1 calc R . .
C23 C 0.7639(2) 0.9161(2) 0.03338(17) 0.0248(5) Uani 1 1 d . . .
H23A H 0.7796 0.9475 -0.0373 0.030 Uiso 1 1 calc R . .
C24 C 0.8167(2) 0.9755(2) 0.08884(17) 0.0222(4) Uani 1 1 d . . .
H24A H 0.8692 1.0477 0.0561 0.027 Uiso 1 1 calc R . .
C25 C 0.7938(2) 0.93058(19) 0.19191(17) 0.0208(4) Uani 1 1 d . . .
H25A H 0.8304 0.9718 0.2298 0.025 Uiso 1 1 calc R . .
C26 C 0.7173(2) 0.82526(18) 0.23981(16) 0.0185(4) Uani 1 1 d . . .
H26A H 0.7008 0.7950 0.3106 0.022 Uiso 1 1 calc R . .
C31 C 0.4111(2) 0.64672(18) 0.19229(15) 0.0155(4) Uani 1 1 d . . .
C32 C 0.4203(2) 0.6070(2) 0.10644(16) 0.0203(4) Uani 1 1 d . . .
H32A H 0.5105 0.5613 0.0777 0.024 Uiso 1 1 calc R . .
C33 C 0.2988(2) 0.6332(2) 0.06166(17) 0.0243(5) Uani 1 1 d . . .
H33A H 0.3059 0.6049 0.0030 0.029 Uiso 1 1 calc R . .
C34 C 0.1678(2) 0.7006(2) 0.10312(17) 0.0245(5) Uani 1 1 d . . .
H34A H 0.0851 0.7197 0.0724 0.029 Uiso 1 1 calc R . .
C35 C 0.1571(2) 0.7403(2) 0.18923(17) 0.0251(5) Uani 1 1 d . . .
H35A H 0.0672 0.7869 0.2173 0.030 Uiso 1 1 calc R . .
C36 C 0.2769(2) 0.71221(19) 0.23469(16) 0.0198(4) Uani 1 1 d . . .
H36A H 0.2678 0.7375 0.2949 0.024 Uiso 1 1 calc R . .

loop_
_atom_site_aniso_label
_atom_site_aniso_U_11
_atom_site_aniso_U_22
_atom_site_aniso_U_33
_atom_site_aniso_U_23
_atom_site_aniso_U_13
_atom_site_aniso_U_12
Cu 0.01951(12) 0.01666(13) 0.01322(13) -0.00382(10) -0.00106(9) -0.00168(9)
Cl 0.0219(2) 0.0154(2) 0.0217(3) -0.00587(19) -0.00116(19) -0.00263(17)
S 0.0187(2) 0.0173(2) 0.0161(2) -0.00398(19) -0.00303(18) -0.00385(18)
P 0.0147(2) 0.0143(2) 0.0129(2) -0.00339(19) -0.00198(18) -0.00233(17)
N1 0.0188(8) 0.0219(9) 0.0294(10) -0.0034(8) 0.0008(7) -0.0046(7)
N2 0.0139(7) 0.0230(9) 0.0188(9) -0.0033(7) 0.0011(6) -0.0044(6)
N3 0.0162(7) 0.0265(9) 0.0157(9) -0.0020(7) -0.0018(7) -0.0021(7)
N1A 0.0742(17) 0.0362(13) 0.0388(14) -0.0060(11) -0.0205(13) -0.0186(12)
C1 0.0180(9) 0.0206(10) 0.0144(10) 0.0001(8) -0.0063(8) -0.0032(7)
C2 0.0166(9) 0.0262(11) 0.0168(10) -0.0021(9) -0.0031(8) -0.0037(8)
C3 0.0175(9) 0.0225(10) 0.0168(10) -0.0028(8) -0.0062(8) -0.0004(7)
C4 0.0259(10) 0.0250(11) 0.0226(11) -0.0063(9) -0.0055(9) -0.0048(8)
C5 0.0350(12) 0.0263(12) 0.0295(13) -0.0124(10) -0.0113(10) 0.0038(9)
C6 0.0218(10) 0.0387(13) 0.0220(12) -0.0121(10) -0.0041(9) 0.0053(9)
C7 0.0217(10) 0.0347(13) 0.0182(11) -0.0055(9) -0.0015(8) -0.0035(9)
C8 0.0205(9) 0.0230(11) 0.0179(10) -0.0010(8) -0.0041(8) -0.0009(8)
C1A 0.0658(18) 0.0215(12) 0.0336(15) -0.0018(11) -0.0306(14) -0.0112(12)
C2A 0.0512(14) 0.0254(12) 0.0373(14) -0.0042(11) -0.0280(12) -0.0055(11)
C11 0.0178(8) 0.0196(10) 0.0129(9) -0.0057(8) -0.0044(7) -0.0009(7)
C12 0.0208(9) 0.0188(10) 0.0287(12) -0.0065(9) -0.0019(9) -0.0030(8)
C13 0.0293(11) 0.0190(11) 0.0347(13) -0.0078(10) -0.0068(10) -0.0019(9)
C14 0.0258(10) 0.0243(11) 0.0261(12) -0.0134(9) -0.0106(9) 0.0068(8)
C15 0.0198(9) 0.0307(12) 0.0184(11) -0.0071(9) -0.0028(8) 0.0029(8)
C16 0.0195(9) 0.0219(11) 0.0176(10) -0.0026(8) -0.0030(8) -0.0012(8)
C21 0.0149(8) 0.0162(9) 0.0171(10) -0.0042(8) -0.0024(7) -0.0015(7)
C22 0.0255(10) 0.0221(11) 0.0163(10) -0.0025(9) -0.0037(8) -0.0064(8)
C23 0.0301(11) 0.0229(11) 0.0168(11) 0.0015(9) -0.0011(9) -0.0077(9)
C24 0.0209(9) 0.0157(10) 0.0265(12) -0.0014(9) -0.0018(8) -0.0046(8)
C25 0.0187(9) 0.0181(10) 0.0274(12) -0.0073(9) -0.0069(8) -0.0011(7)
C26 0.0189(9) 0.0161(10) 0.0195(10) -0.0035(8) -0.0049(8) -0.0003(7)
C31 0.0160(8) 0.0138(9) 0.0156(10) 0.0004(8) -0.0034(7) -0.0052(7)
C32 0.0205(9) 0.0215(10) 0.0192(11) -0.0058(8) -0.0036(8) -0.0030(8)
C33 0.0289(10) 0.0259(11) 0.0206(11) -0.0033(9) -0.0092(9) -0.0079(9)
C34 0.0203(9) 0.0263(11) 0.0260(12) 0.0046(9) -0.0112(9) -0.0084(8)
C35 0.0184(9) 0.0255(11) 0.0258(12) 0.0006(9) -0.0033(8) -0.0014(8)
C36 0.0199(9) 0.0197(10) 0.0178(10) -0.0027(8) -0.0025(8) -0.0027(8)

loop_
_geom_bond_atom_site_label_1
_geom_bond_atom_site_label_2
_geom_bond_distance
_geom_bond_site_symmetry_2
_geom_bond_publ_flag
Cu P 2.2309(6) . ?
Cu Cl 2.3280(6) . ?
Cu S 2.3662(6) . ?
Cu S 2.4098(6) 2_666 ?
Cu Cu 2.8131(5) 2_666 ?
S C1 1.716(2) . ?
S Cu 2.4098(6) 2_666 ?
P C11 1.822(2) . ?
P C21 1.828(2) . ?
P C31 1.8314(19) . ?
N1 C1 1.322(3) . ?
N1 H1A 0.8800 . ?
N1 H1B 0.8800 . ?
N2 C1 1.323(3) . ?
N2 N3 1.376(2) . ?
N2 H2B 0.8800 . ?
N3 C2 1.275(3) . ?
N1A C1A 1.145(4) . ?
C2 C3 1.458(3) . ?
C2 H2A 0.9500 . ?
C3 C4 1.391(3) . ?
C3 C8 1.395(3) . ?
C4 C5 1.386(3) . ?
C4 H4A 0.9500 . ?
C5 C6 1.380(3) . ?
C5 H5A 0.9500 . ?
C6 C7 1.388(3) . ?
C6 H6A 0.9500 . ?
C7 C8 1.379(3) . ?
C7 H7A 0.9500 . ?
C8 H8A 0.9500 . ?
C1A C2A 1.445(4) . ?
C2A H2A1 0.9800 . ?
C2A H2A2 0.9800 . ?
C2A H2A3 0.9800 . ?
C11 C12 1.383(3) . ?
C11 C16 1.397(3) . ?
C12 C13 1.383(3) . ?
C12 H12A 0.9500 . ?
C13 C14 1.386(3) . ?
C13 H13A 0.9500 . ?
C14 C15 1.378(3) . ?
C14 H14A 0.9500 . ?
C15 C16 1.388(3) . ?
C15 H15A 0.9500 . ?
C16 H16A 0.9500 . ?
C21 C26 1.385(3) . ?
C21 C22 1.396(3) . ?
C22 C23 1.392(3) . ?
C22 H22A 0.9500 . ?
C23 C24 1.380(3) . ?
C23 H23A 0.9500 . ?
C24 C25 1.384(3) . ?
C24 H24A 0.9500 . ?
C25 C26 1.387(3) . ?
C25 H25A 0.9500 . ?
C26 H26A 0.9500 . ?
C31 C32 1.384(3) . ?
C31 C36 1.398(3) . ?
C32 C33 1.394(3) . ?
C32 H32A 0.9500 . ?
C33 C34 1.384(3) . ?
C33 H33A 0.9500 . ?
C34 C35 1.384(3) . ?
C34 H34A 0.9500 . ?
C35 C36 1.384(3) . ?
C35 H35A 0.9500 . ?
C36 H36A 0.9500 . ?
